data_7710162
loop_
_publ_author_name
'Gautier, Romain'
'PARIS, Michael'
'Massuyeau, Florian'

_publ_section_title
;
 Templating Effect of Trans-2,5-dimethylpiperazine (TDMP) on the Structure
 Dimensionality of Hybrid Metal Halides
;
_journal_name_full 'Dalton Transactions'
_journal_paper_doi 10.1039/D2DT00614F
_journal_year 2022
_chemical_formula_moiety 'Ag Cl2, C3 H8 N'
_chemical_formula_sum 'C3 H8 Ag Cl2 N'
_chemical_formula_weight 236.877
_space_group_crystal_system monoclinic
_space_group_IT_number 14
_space_group_name_Hall '-P 2ybc'
_space_group_name_H-M_alt 'P 1 21/c 1'
_symmetry_Int_Tables_number 14
_atom_sites_solution_primary direct
_audit_creation_date 2022-04-25
_audit_creation_method
;
Olex2 1.5
(compiled 2021.12.09 svn.r5202d8cf for OlexSys, GUI svn.r6439)
;
_audit_update_record
;
2022-04-26 deposited with the CCDC.	2022-04-29 downloaded from the CCDC.
;
_cell_angle_alpha 90
_cell_angle_beta 119.124(4)
_cell_angle_gamma 90
_cell_formula_units_Z 4
_cell_length_a 7.8025(3)
_cell_length_b 7.7952(4)
_cell_length_c 12.6471(6)
_cell_measurement_reflns_used 80
_cell_measurement_temperature 293
_cell_measurement_theta_max 25
_cell_measurement_theta_min 2
_cell_volume 671.97(6)
_computing_data_collection Supergui
_computing_molecular_graphics 'Olex2 1.5 (Dolomanov et al., 2009)'
_computing_publication_material 'Olex2 1.5 (Dolomanov et al., 2009)'
_computing_structure_refinement 'olex2.refine 1.5 (Bourhis et al., 2015)'
_computing_structure_solution 'SIR2004  (Burla et al.,  2007)'
_diffrn_ambient_temperature 293
_diffrn_detector 'CCD area detector'
_diffrn_measured_fraction_theta_full 0.9820
_diffrn_measured_fraction_theta_max 0.9871
_diffrn_measurement_device_type 'Bruker-Nonius Kappa CCD'
_diffrn_radiation_monochromator graphite
_diffrn_radiation_probe x-ray
_diffrn_radiation_type 'Mo K\a'
_diffrn_radiation_wavelength 0.71073
_diffrn_reflns_av_R_equivalents 0.0497
_diffrn_reflns_av_unetI/netI 0.0273
_diffrn_reflns_Laue_measured_fraction_full 0.9820
_diffrn_reflns_Laue_measured_fraction_max 0.9871
_diffrn_reflns_limit_h_max 10
_diffrn_reflns_limit_h_min -10
_diffrn_reflns_limit_k_max 10
_diffrn_reflns_limit_k_min -10
_diffrn_reflns_limit_l_max 16
_diffrn_reflns_limit_l_min -16
_diffrn_reflns_number 13666
_diffrn_reflns_point_group_measured_fraction_full 0.9820
_diffrn_reflns_point_group_measured_fraction_max 0.9871
_diffrn_reflns_theta_full 25.2417
_diffrn_reflns_theta_max 28.48
_diffrn_reflns_theta_min 6.41
_diffrn_source 'sealed X-ray tube'
_diffrn_source_target Mo
_exptl_absorpt_coefficient_mu 3.676
_exptl_absorpt_correction_T_max 0.7457
_exptl_absorpt_correction_T_min 0.5831
_exptl_absorpt_correction_type multi-scan
_exptl_absorpt_process_details
;
SADABS-2008/1 (Bruker,2008) was used for absorption correction.
wR2(int) was 0.0912 before and 0.0667 after correction.
The Ratio of minimum to maximum transmission is 0.7819.
The \l/2 correction factor is 0.0015.
;
_exptl_crystal_colour colourless
_exptl_crystal_colour_primary colourless
_exptl_crystal_density_diffrn 2.341
_exptl_crystal_description block
_exptl_crystal_F_000 453.805
_exptl_crystal_size_max 0.55
_exptl_crystal_size_mid 0.10
_exptl_crystal_size_min 0.10
_refine_diff_density_max 1.0861
_refine_diff_density_min -1.1039
_refine_diff_density_rms 0.1515
_refine_ls_d_res_high 0.7452
_refine_ls_d_res_low 3.1847
_refine_ls_goodness_of_fit_ref 1.0303
_refine_ls_hydrogen_treatment constr
_refine_ls_matrix_type full
_refine_ls_number_constraints 12
_refine_ls_number_parameters 65
_refine_ls_number_reflns 1681
_refine_ls_number_restraints 0
_refine_ls_restrained_S_all 1.0303
_refine_ls_R_factor_all 0.0473
_refine_ls_R_factor_gt 0.0287
_refine_ls_shift/su_max -0.0005
_refine_ls_shift/su_mean 0.0000
_refine_ls_structure_factor_coef Fsqd
_refine_ls_weighting_details 'w=1/[\s^2^(Fo^2^)+(0.0139P)^2^+1.2661P] where P=(Fo^2^+2Fc^2^)/3'
_refine_ls_weighting_scheme calc
_refine_ls_wR_factor_gt 0.0545
_refine_ls_wR_factor_ref 0.0620
_reflns_Friedel_coverage 0.0
_reflns_limit_h_max 9
_reflns_limit_h_min -10
_reflns_limit_k_max 10
_reflns_limit_k_min 0
_reflns_limit_l_max 16
_reflns_limit_l_min 0
_reflns_number_gt 1275
_reflns_number_total 1681
_reflns_threshold_expression I>=2u(I)
_cod_data_source_file d2dt00614f1.cif
_cod_data_source_block new_CCDC1
_cod_database_code 7710162
_olex2_refinement_description
;
1. Fixed Uiso
 At 1.2 times of:
  All C(H) groups, All C(H,H) groups, All N(H,H) groups
 At 1.5 times of:
  All C(H,H,H) groups
2. Uiso/Uaniso restraints and constraints
3. Others
 Fixed Sof: C1(0.5) C2(0.5) N1(0.5) N2(0.5)
4.a Ternary CH refined with riding coordinates:
 C4(H4)
4.b Secondary CH2 refined with riding coordinates:
 C2(H2a,H2b), N1(H1a,H1b)
4.c Idealised Me refined as rotating group:
 C3(H3a,H3b,H3c)
;
_olex2_submission_special_instructions 'No special instructions were received'

loop_
_space_group_symop_id
_space_group_symop_operation_xyz
1 x,y,z
2 -x,y+1/2,-z+1/2
3 -x,-y,-z
4 x,-y-1/2,z-1/2

loop_
_atom_site_label
_atom_site_type_symbol
_atom_site_fract_x
_atom_site_fract_y
_atom_site_fract_z
_atom_site_U_iso_or_equiv
_atom_site_adp_type
_atom_site_occupancy
_atom_site_refinement_flags_posn
Ag1 Ag 0.48155(5) -0.04092(4) -0.38268(3) 0.05275(12) Uani 1.000000 .
Cl1 Cl 0.79127(13) -0.06490(11) -0.41353(7) 0.0405(2) Uani 1.000000 .
Cl2 Cl 0.44456(13) -0.30556(11) -0.27894(7) 0.0396(2) Uani 1.000000 .
C3 C 0.2291(5) -0.4367(5) -0.6198(3) 0.0418(8) Uani 1.000000 .
C4 C 0.0765(5) -0.4963(4) -0.5862(3) 0.0290(7) Uani 1.000000 .
N1 N 0.1755(4) -0.5932(3) -0.4688(2) 0.0284(5) Uani 1.000000 .
C2 C 0.0361(5) -0.6529(4) -0.4271(3) 0.0305(7) Uani 1.000000 .
H3a H 0.320(2) -0.360(3) -0.5585(12) 0.0627(12) Uiso 1.000000 GR
H3b H 0.299(3) -0.5343(6) -0.626(2) 0.0627(12) Uiso 1.000000 GR
H3c H 0.1653(6) -0.378(3) -0.6961(12) 0.0627(12) Uiso 1.000000 GR
H4 H -0.0161(5) -0.5730(4) -0.6497(3) 0.0348(8) Uiso 1.000000 R
H2a H 0.1086(5) -0.7109(4) -0.3498(3) 0.0366(8) Uiso 1.000000 R
H2b H -0.0555(5) -0.7343(4) -0.4850(3) 0.0366(8) Uiso 1.000000 R
H1a H 0.2374(4) -0.6849(3) -0.4778(2) 0.0341(6) Uiso 1.000000 R
H1b H 0.2668(4) -0.5253(3) -0.4115(2) 0.0341(6) Uiso 1.000000 R

loop_
_atom_site_aniso_label
_atom_site_aniso_U_11
_atom_site_aniso_U_22
_atom_site_aniso_U_33
_atom_site_aniso_U_12
_atom_site_aniso_U_13
_atom_site_aniso_U_23
Ag1 0.0724(2) 0.04486(18) 0.03794(16) 0.00214(15) 0.02442(15) 0.00481(13)
Cl1 0.0447(5) 0.0388(5) 0.0327(4) 0.0077(4) 0.0146(3) -0.0013(3)
Cl2 0.0477(5) 0.0317(4) 0.0347(4) -0.0058(4) 0.0164(4) 0.0027(3)
C3 0.0393(18) 0.052(2) 0.0398(18) -0.0002(16) 0.0238(16) 0.0039(16)
C4 0.0291(15) 0.0308(16) 0.0231(14) 0.0016(12) 0.0097(12) -0.0003(11)
N1 0.0248(12) 0.0286(13) 0.0296(13) 0.0036(10) 0.0116(10) 0.0004(10)
C2 0.0309(16) 0.0278(16) 0.0319(16) 0.0024(13) 0.0146(13) 0.0055(13)

loop_
_atom_type_symbol
_atom_type_scat_dispersion_real
_atom_type_scat_dispersion_imag
_atom_type_scat_Cromer_Mann_a1
_atom_type_scat_Cromer_Mann_a2
_atom_type_scat_Cromer_Mann_a3
_atom_type_scat_Cromer_Mann_a4
_atom_type_scat_Cromer_Mann_b1
_atom_type_scat_Cromer_Mann_b2
_atom_type_scat_Cromer_Mann_b3
_atom_type_scat_Cromer_Mann_b4
_atom_type_scat_Cromer_Mann_c
_atom_type_scat_source
_atom_type_scat_dispersion_source
Ag -0.87744 1.09825 19.28080 16.68850 4.80450 1.04630 0.64460 7.47260 24.66050 99.81560 5.17900 'International Tables Volume C Table 6.1.1.4 (pp. 500-502)' 'Henke, Gullikson and Davis, At. Data and Nucl. Data Tables, 1993, 54, 2'
C 0.00347 0.00161 2.31000 1.02000 1.58860 0.86500 20.84390 10.20750 0.56870 51.65120 0.21560 'International Tables Volume C Table 6.1.1.4 (pp. 500-502)' 'Henke, Gullikson and Davis, At. Data and Nucl. Data Tables, 1993, 54, 2'
Cl 0.14873 0.16029 11.46040 7.19640 6.25560 1.64550 0.01040 1.16620 18.51940 47.77840 -9.55740 'International Tables Volume C Table 6.1.1.4 (pp. 500-502)' 'Henke, Gullikson and Davis, At. Data and Nucl. Data Tables, 1993, 54, 2'
H 0.00000 0.00000 0.49300 0.32291 0.14019 0.04081 10.51090 26.12570 3.14236 57.79970 0.00304 'International Tables Volume C Table 6.1.1.4 (pp. 500-502)' 'Henke, Gullikson and Davis, At. Data and Nucl. Data Tables, 1993, 54, 2'
N 0.00653 0.00323 12.21260 3.13220 2.01250 1.16630 0.00570 9.89330 28.99750 0.58260 -11.52900 'International Tables Volume C Table 6.1.1.4 (pp. 500-502)' 'Henke, Gullikson and Davis, At. Data and Nucl. Data Tables, 1993, 54, 2'

loop_
_geom_angle_atom_site_label_1
_geom_angle_atom_site_label_2
_geom_angle_atom_site_label_3
_geom_angle
_geom_angle_site_symmetry_1
_geom_angle_site_symmetry_3
_geom_angle_publ_flag
Cl2 Ag1 Cl1 111.25(3) . . ?
Cl2 Ag1 Cl1 107.38(3) 2_654 . ?
Cl2 Ag1 Cl1 108.87(3) 2_654 3_654 ?
Cl2 Ag1 Cl1 122.44(3) . 3_654 ?
H3a C3 C4 109.5 . . ?
H3b C3 C4 109.5 . . ?
H3b C3 H3a 109.5 . . ?
H3c C3 C4 109.5 . . ?
H3c C3 H3a 109.5 . . ?
H3c C3 H3b 109.5 . . ?
N1 C4 C3 109.5(3) . . ?
C2 C4 C3 111.9(3) 3_544 . ?
C2 C4 N1 108.9(2) 3_544 . ?
H4 C4 C3 108.84(18) . . ?
H4 C4 N1 108.84(16) . . ?
H4 C4 C2 108.84(17) . 3_544 ?
C2 N1 C4 113.1(2) . . ?
H1a N1 C4 108.95(15) . . ?
H1a N1 C2 108.95(15) . . ?
H1b N1 C4 108.95(16) . . ?
H1b N1 C2 108.95(16) . . ?
H1b N1 H1a 107.8 . . ?
N1 C2 C4 111.2(2) . 3_544 ?
H2a C2 C4 109.40(16) . 3_544 ?
H2a C2 N1 109.40(15) . . ?
H2b C2 C4 109.40(17) . 3_544 ?
H2b C2 N1 109.40(16) . . ?
H2b C2 H2a 108.0 . . ?

loop_
_geom_bond_atom_site_label_1
_geom_bond_atom_site_label_2
_geom_bond_distance
_geom_bond_site_symmetry_2
_geom_bond_publ_flag
Ag1 Ag1 3.1825(6) 3_654 ?
Ag1 Cl1 2.5523(9) 3_654 ?
Ag1 Cl1 2.6353(10) . ?
Ag1 Cl2 2.5941(9) 2_654 ?
Ag1 Cl2 2.5355(9) . ?
C3 C4 1.519(5) . ?
C3 H3a 0.9600 . ?
C3 H3b 0.9600 . ?
C3 H3c 0.9600 . ?
C4 N1 1.501(4) . ?
C4 C2 1.515(4) 3_544 ?
C4 H4 0.9800 . ?
N1 C2 1.496(4) . ?
N1 H1a 0.9000 . ?
N1 H1b 0.9000 . ?
C2 H2a 0.9700 . ?
C2 H2b 0.9700 . ?

loop_
_geom_torsion_atom_site_label_1
_geom_torsion_atom_site_label_2
_geom_torsion_atom_site_label_3
_geom_torsion_atom_site_label_4
_geom_torsion
_geom_torsion_site_symmetry_1
_geom_torsion_site_symmetry_2
_geom_torsion_site_symmetry_3
_geom_torsion_site_symmetry_4
_geom_torsion_publ_flag
C3 C4 N1 C2 178.5(3) . . . . ?
C3 C4 C2 N1 -175.9(3) . . 3_544 3_544 ?
C4 N1 C2 C4 -57.1(2) . . . 3_544 ?
C4 C2 N1 C4 -57.1(3) 3_544 . . . ?
